data_1516139
loop_
_publ_author_name
'Woods, James A.'
'Lalrempuia, Ralte'
'Petronilho, Ana'
'McDaniel, Neal D.'
'M\"uller-Bunz, Helge'
'Albrecht, Martin'
'Bernhard, Stefan'

_publ_section_title
;
 Carbene iridium complexes for efficient water oxidation: scope and
 mechanistic insights
;
_journal_issue 7
_journal_name_full 'Energy &amp; Environmental Science'
_journal_page_first 2316
_journal_paper_doi 10.1039/c4ee00971a
_journal_volume 7
_journal_year 2014
_chemical_absolute_configuration ad
_chemical_formula_moiety '2 (C24 H27 Cl Ir N4), C4 H10 O, 2 (F6 P)'
_chemical_formula_sum 'C26 H32 Cl F6 Ir N4 O0.5 P'
_chemical_formula_weight 781.17
_chemical_name_systematic
;
?
;
_space_group_IT_number 4
_symmetry_cell_setting monoclinic
_symmetry_space_group_name_Hall 'P 2yb'
_symmetry_space_group_name_H-M 'P 1 21 1'
_atom_sites_solution_hydrogens geom
_atom_sites_solution_primary direct
_atom_sites_solution_secondary difmap
_audit_creation_method SHELXL-97
_cell_angle_alpha 90.00
_cell_angle_beta 95.343(1)
_cell_angle_gamma 90.00
_cell_formula_units_Z 4
_cell_length_a 8.6499(1)
_cell_length_b 30.9257(3)
_cell_length_c 11.9013(2)
_cell_measurement_reflns_used 23730
_cell_measurement_temperature 100(2)
_cell_measurement_theta_max 32.8189
_cell_measurement_theta_min 3.4137
_cell_volume 3169.82(7)
_computing_cell_refinement
;
CrysAlisPro, Oxford Diffraction Ltd.,
Version 1.171.33.55 (release 05-01-2010 CrysAlis171 .NET)
(compiled Jan 5 2010,16:28:46)
;
_computing_data_collection
;
CrysAlisPro, Oxford Diffraction Ltd.,
Version 1.171.33.55 (release 05-01-2010 CrysAlis171 .NET)
(compiled Jan 5 2010,16:28:46)
;
_computing_data_reduction
;
CrysAlisPro, Oxford Diffraction Ltd.,
Version 1.171.33.55 (release 05-01-2010 CrysAlis171 .NET)
(compiled Jan 5 2010,16:28:46)
;
_computing_structure_refinement 'SHELXL-97 (Sheldrick, 1997)'
_computing_structure_solution 'SHELXS-97 (Sheldrick, 1990)'
_diffrn_ambient_temperature 100(2)
_diffrn_detector_area_resol_mean 10.3196
_diffrn_measured_fraction_theta_full 0.998
_diffrn_measured_fraction_theta_max 0.921
_diffrn_measurement_device_type 'SuperNova, Dual, Cu at zero, Atlas'
_diffrn_measurement_method '\w scans'
_diffrn_radiation_monochromator mirror
_diffrn_radiation_source 'SuperNova (Mo) X-ray Source'
_diffrn_radiation_type MoK\a
_diffrn_radiation_wavelength 0.71073
_diffrn_reflns_av_R_equivalents 0.0277
_diffrn_reflns_av_sigmaI/netI 0.0596
_diffrn_reflns_limit_h_max 12
_diffrn_reflns_limit_h_min -13
_diffrn_reflns_limit_k_max 46
_diffrn_reflns_limit_k_min -46
_diffrn_reflns_limit_l_max 15
_diffrn_reflns_limit_l_min -17
_diffrn_reflns_number 41286
_diffrn_reflns_theta_full 30.00
_diffrn_reflns_theta_max 32.89
_diffrn_reflns_theta_min 3.42
_exptl_absorpt_coefficient_mu 4.405
_exptl_absorpt_correction_T_max 0.746
_exptl_absorpt_correction_T_min 0.558
_exptl_absorpt_correction_type analytical
_exptl_absorpt_process_details
;
CrysAlisPro, Oxford Diffraction Ltd.,
Version 1.171.33.55 (release 05-01-2010 CrysAlis171 .NET)
(compiled Jan 5 2010,16:28:46)
Analytical numeric absorption correction using a multifaceted crystal
model based on expressions derived by R.C. Clark & J.S. Reid.
(Clark, R. C. & Reid, J. S. (1995). Acta Cryst. A51, 887-897)
;
_exptl_crystal_colour yellow
_exptl_crystal_density_diffrn 1.637
_exptl_crystal_density_method 'not measured'
_exptl_crystal_description plate
_exptl_crystal_F_000 1532
_exptl_crystal_size_max 0.1762
_exptl_crystal_size_mid 0.1408
_exptl_crystal_size_min 0.0727
_refine_diff_density_max 3.358
_refine_diff_density_min -0.987
_refine_diff_density_rms 0.159
_refine_ls_abs_structure_details 'Flack H D (1983), Acta Cryst. A39, 876-881'
_refine_ls_abs_structure_Flack 0.478(5)
_refine_ls_extinction_method none
_refine_ls_goodness_of_fit_ref 1.050
_refine_ls_hydrogen_treatment constr
_refine_ls_matrix_type full
_refine_ls_number_parameters 725
_refine_ls_number_reflns 21125
_refine_ls_number_restraints 45
_refine_ls_restrained_S_all 1.053
_refine_ls_R_factor_all 0.0420
_refine_ls_R_factor_gt 0.0350
_refine_ls_shift/su_max 0.006
_refine_ls_shift/su_mean 0.000
_refine_ls_structure_factor_coef Fsqd
_refine_ls_weighting_details 'calc w=1/[\s^2^(Fo^2^)+(0.0474P)^2^+0.0000P] where P=(Fo^2^+2Fc^2^)/3'
_refine_ls_weighting_scheme calc
_refine_ls_wR_factor_gt 0.0888
_refine_ls_wR_factor_ref 0.0902
_reflns_number_gt 18576
_reflns_number_total 21125
_reflns_threshold_expression I>2\s(I)
_cod_data_source_file c4ee00971a2.cif
_cod_data_source_block alb46(5)
_cod_depositor_comments 'Adding full bibliography for 1516138--1516146.cif.'
_cod_original_cell_volume 3169.81(7)
_cod_original_sg_symbol_H-M 'P 21'
_cod_database_code 1516139

loop_
_symmetry_equiv_pos_as_xyz
'x, y, z'
'-x, y+1/2, -z'

loop_
_atom_site_label
_atom_site_type_symbol
_atom_site_fract_x
_atom_site_fract_y
_atom_site_fract_z
_atom_site_U_iso_or_equiv
_atom_site_adp_type
_atom_site_occupancy
_atom_site_symmetry_multiplicity
_atom_site_calc_flag
_atom_site_refinement_flags
Ir1 Ir 0.67709(2) 0.332811(5) 0.316966(16) 0.01589(4) Uani 1 1 d .
Cl1 Cl 0.59810(15) 0.35082(4) 0.50029(11) 0.0198(2) Uani 1 1 d .
C1 C 0.7001(10) 0.2632(2) 0.2860(7) 0.0359(17) Uani 1 1 d .
C2 C 0.5506(9) 0.27005(19) 0.3083(6) 0.0310(14) Uani 1 1 d .
C3 C 0.4857(8) 0.2993(2) 0.2279(5) 0.0273(13) Uani 1 1 d .
C4 C 0.5998(6) 0.30915(17) 0.1496(5) 0.0188(11) Uani 1 1 d .
C5 C 0.7348(7) 0.28801(18) 0.1886(6) 0.0256(13) Uani 1 1 d .
C6 C 0.8162(14) 0.2307(2) 0.3545(9) 0.069(3) Uani 1 1 d .
H6A H 0.8224 0.2379 0.4350 0.104 Uiso 1 1 calc R
H6B H 0.9194 0.2332 0.3275 0.104 Uiso 1 1 calc R
H6C H 0.7782 0.2010 0.3432 0.104 Uiso 1 1 calc R
C7 C 0.4632(11) 0.2508(2) 0.3993(7) 0.050(2) Uani 1 1 d .
H7A H 0.3758 0.2696 0.4130 0.076 Uiso 1 1 calc R
H7B H 0.5328 0.2481 0.4688 0.076 Uiso 1 1 calc R
H7C H 0.4242 0.2222 0.3756 0.076 Uiso 1 1 calc R
C8 C 0.3109(7) 0.3119(3) 0.2073(6) 0.0342(16) Uani 1 1 d .
H8A H 0.2536 0.2885 0.1663 0.051 Uiso 1 1 calc R
H8B H 0.3006 0.3385 0.1627 0.051 Uiso 1 1 calc R
H8C H 0.2687 0.3164 0.2800 0.051 Uiso 1 1 calc R
C9 C 0.5809(7) 0.3365(2) 0.0463(5) 0.0283(12) Uani 1 1 d .
H9A H 0.6813 0.3491 0.0324 0.043 Uiso 1 1 calc R
H9B H 0.5064 0.3597 0.0568 0.043 Uiso 1 1 calc R
H9C H 0.5424 0.3187 -0.0185 0.043 Uiso 1 1 calc R
C10 C 0.8863(8) 0.2875(2) 0.1351(7) 0.0437(19) Uani 1 1 d .
H10A H 0.8893 0.2623 0.0857 0.066 Uiso 1 1 calc R
H10B H 0.9729 0.2861 0.1942 0.066 Uiso 1 1 calc R
H10C H 0.8950 0.3139 0.0907 0.066 Uiso 1 1 calc R
N1 N 0.9045(5) 0.35150(14) 0.3814(4) 0.0158(9) Uani 1 1 d .
C11 C 1.0096(6) 0.3280(2) 0.4421(5) 0.0221(11) Uani 1 1 d .
H11 H 0.9808 0.2999 0.4651 0.027 Uiso 1 1 calc R
C12 C 1.1593(6) 0.34209(17) 0.4737(5) 0.0213(12) Uani 1 1 d .
H12 H 1.2312 0.3235 0.5152 0.026 Uiso 1 1 calc R
C13 C 1.2036(7) 0.3829(2) 0.4449(5) 0.0264(13) Uani 1 1 d .
H13 H 1.3068 0.3926 0.4645 0.032 Uiso 1 1 calc R
C14 C 1.0954(6) 0.40963(18) 0.3868(5) 0.0187(11) Uani 1 1 d .
H14 H 1.1203 0.4385 0.3680 0.022 Uiso 1 1 calc R
C15 C 0.9467(6) 0.39220(16) 0.3570(4) 0.0150(10) Uani 1 1 d .
N2 N 0.8233(5) 0.41588(14) 0.3013(4) 0.0137(8) Uani 1 1 d .
C16 C 0.6791(6) 0.39692(18) 0.2818(5) 0.0167(10) Uani 1 1 d .
C17 C 0.5868(6) 0.43178(16) 0.2433(4) 0.0155(10) Uani 1 1 d .
C18 C 0.4175(6) 0.43424(18) 0.2043(5) 0.0214(11) Uani 1 1 d .
H18A H 0.3661 0.4542 0.2528 0.032 Uiso 1 1 calc R
H18B H 0.3709 0.4055 0.2083 0.032 Uiso 1 1 calc R
H18C H 0.4045 0.4446 0.1262 0.032 Uiso 1 1 calc R
N3 N 0.8323(5) 0.45765(14) 0.2786(4) 0.0148(9) Uani 1 1 d .
N4 N 0.6864(5) 0.46683(13) 0.2413(4) 0.0160(9) Uani 1 1 d .
C19 C 0.6541(6) 0.5104(2) 0.2025(4) 0.0189(10) Uani 1 1 d .
C20 C 0.7408(7) 0.52711(17) 0.1205(5) 0.0217(11) Uani 1 1 d .
H20 H 0.8192 0.5104 0.0901 0.026 Uiso 1 1 calc R
C21 C 0.7087(8) 0.5697(2) 0.0839(6) 0.0295(14) Uani 1 1 d .
H21 H 0.7637 0.5818 0.0259 0.035 Uiso 1 1 calc R
C22 C 0.5988(8) 0.5941(2) 0.1312(6) 0.0343(15) Uani 1 1 d .
H22 H 0.5792 0.6229 0.1062 0.041 Uiso 1 1 calc R
C23 C 0.5156(9) 0.5768(2) 0.2157(6) 0.0342(16) Uani 1 1 d .
H23 H 0.4398 0.5938 0.2479 0.041 Uiso 1 1 calc R
C24 C 0.5438(7) 0.53459(19) 0.2526(5) 0.0253(13) Uani 1 1 d .
H24 H 0.4889 0.5226 0.3108 0.030 Uiso 1 1 calc R
Ir2 Ir 0.27907(2) 0.507103(5) 0.679752(15) 0.01510(4) Uani 1 1 d .
Cl2 Cl 0.36347(15) 0.48993(4) 0.49730(11) 0.0198(2) Uani 1 1 d .
C25 C 0.3647(6) 0.52894(17) 0.8472(5) 0.0179(10) Uani 1 1 d .
C26 C 0.4725(6) 0.54159(18) 0.7680(5) 0.0183(11) Uani 1 1 d .
C27 C 0.3902(9) 0.5722(2) 0.6883(6) 0.0350(17) Uani 1 1 d .
C28 C 0.2358(8) 0.57764(19) 0.7147(6) 0.0277(14) Uani 1 1 d .
C29 C 0.2145(7) 0.54934(18) 0.8103(5) 0.0207(11) Uani 1 1 d .
C30 C 0.3950(6) 0.5011(2) 0.9497(5) 0.0245(12) Uani 1 1 d .
H30A H 0.4885 0.4837 0.9431 0.037 Uiso 1 1 calc R
H30B H 0.3062 0.4819 0.9561 0.037 Uiso 1 1 calc R
H30C H 0.4102 0.5194 1.0170 0.037 Uiso 1 1 calc R
C31 C 0.6419(8) 0.5324(2) 0.7782(6) 0.0341(16) Uani 1 1 d .
H31A H 0.6979 0.5562 0.8182 0.051 Uiso 1 1 calc R
H31B H 0.6774 0.5294 0.7027 0.051 Uiso 1 1 calc R
H31C H 0.6623 0.5054 0.8204 0.051 Uiso 1 1 calc R
C32 C 0.4620(9) 0.5942(2) 0.5948(6) 0.0399(17) Uani 1 1 d .
H32A H 0.3804 0.6069 0.5423 0.060 Uiso 1 1 calc R
H32B H 0.5213 0.5732 0.5547 0.060 Uiso 1 1 calc R
H32C H 0.5317 0.6171 0.6259 0.060 Uiso 1 1 calc R
C33 C 0.1143(10) 0.6066(2) 0.6693(7) 0.0422(18) Uani 1 1 d .
H33A H 0.1251 0.6345 0.7084 0.063 Uiso 1 1 calc R
H33B H 0.0128 0.5940 0.6802 0.063 Uiso 1 1 calc R
H33C H 0.1227 0.6109 0.5885 0.063 Uiso 1 1 calc R
C34 C 0.0720(8) 0.5465(2) 0.8742(6) 0.0339(15) Uani 1 1 d .
H34A H 0.0717 0.5707 0.9274 0.051 Uiso 1 1 calc R
H34B H 0.0732 0.5192 0.9157 0.051 Uiso 1 1 calc R
H34C H -0.0213 0.5479 0.8209 0.051 Uiso 1 1 calc R
N5 N 0.0545(5) 0.48704(15) 0.6127(4) 0.0165(9) Uani 1 1 d .
C35 C -0.0511(6) 0.5125(2) 0.5514(5) 0.0193(11) Uani 1 1 d .
H35 H -0.0224 0.5408 0.5308 0.023 Uiso 1 1 calc R
C36 C -0.2026(6) 0.49719(18) 0.5181(5) 0.0231(13) Uani 1 1 d .
H36 H -0.2750 0.5147 0.4739 0.028 Uiso 1 1 calc R
C37 C -0.2436(6) 0.45569(19) 0.5515(5) 0.0215(11) Uani 1 1 d .
H37 H -0.3460 0.4453 0.5326 0.026 Uiso 1 1 calc R
C38 C -0.1350(6) 0.42965(18) 0.6123(5) 0.0198(11) Uani 1 1 d .
H38 H -0.1611 0.4012 0.6342 0.024 Uiso 1 1 calc R
C39 C 0.0100(6) 0.44588(18) 0.6398(5) 0.0169(10) Uani 1 1 d .
N6 N 0.1348(5) 0.42395(14) 0.6942(4) 0.0139(8) Uani 1 1 d .
C40 C 0.2783(6) 0.44264(19) 0.7157(5) 0.0156(10) Uani 1 1 d .
C41 C 0.3694(6) 0.40825(17) 0.7545(5) 0.0175(10) Uani 1 1 d .
C42 C 0.5381(6) 0.40652(18) 0.7928(5) 0.0207(11) Uani 1 1 d .
H42A H 0.5519 0.4055 0.8754 0.031 Uiso 1 1 calc R
H42B H 0.5895 0.4323 0.7662 0.031 Uiso 1 1 calc R
H42C H 0.5838 0.3806 0.7620 0.031 Uiso 1 1 calc R
N7 N 0.1262(5) 0.38263(14) 0.7167(4) 0.0158(9) Uani 1 1 d .
N8 N 0.2724(5) 0.37320(15) 0.7543(4) 0.0169(9) Uani 1 1 d .
C43 C 0.3070(6) 0.3292(2) 0.7895(4) 0.0200(10) Uani 1 1 d .
C44 C 0.4217(7) 0.30637(19) 0.7416(5) 0.0255(13) Uani 1 1 d .
H44 H 0.4814 0.3193 0.6875 0.031 Uiso 1 1 calc R
C45 C 0.4458(9) 0.2637(2) 0.7761(6) 0.0368(17) Uani 1 1 d .
H45 H 0.5202 0.2466 0.7423 0.044 Uiso 1 1 calc R
C46 C 0.3649(9) 0.2460(2) 0.8572(6) 0.0365(16) Uani 1 1 d .
H46 H 0.3866 0.2172 0.8813 0.044 Uiso 1 1 calc R
C47 C 0.2534(9) 0.26890(19) 0.9045(6) 0.0343(16) Uani 1 1 d .
H47 H 0.1970 0.2557 0.9602 0.041 Uiso 1 1 calc R
C48 C 0.2220(8) 0.3106(2) 0.8727(6) 0.0292(14) Uani 1 1 d .
H48 H 0.1446 0.3267 0.9059 0.035 Uiso 1 1 calc R
P1 P 0.98113(18) 0.41845(6) 0.99921(15) 0.0201(2) Uani 1 1 d .
F1 F 0.8070(4) 0.42754(12) 1.0344(3) 0.0284(8) Uani 1 1 d .
F2 F 1.1534(4) 0.40903(12) 0.9636(3) 0.0291(8) Uani 1 1 d .
F3 F 0.9430(4) 0.44615(12) 0.8864(3) 0.0307(8) Uani 1 1 d .
F4 F 1.0430(4) 0.46172(11) 1.0635(3) 0.0287(8) Uani 1 1 d .
F5 F 1.0200(4) 0.39087(13) 1.1130(3) 0.0328(9) Uani 1 1 d .
F6 F 0.9183(4) 0.37558(11) 0.9330(3) 0.0297(8) Uani 1 1 d .
P2 P 0.2535(2) 0.16937(6) 0.14391(14) 0.0339(4) Uani 1 1 d .
F7 F 0.2401(5) 0.17060(16) 0.0091(3) 0.0432(10) Uani 1 1 d .
F8 F 0.2684(7) 0.1678(2) 0.2779(3) 0.0734(16) Uani 1 1 d .
F9 F 0.3936(6) 0.13461(15) 0.1397(5) 0.0550(13) Uani 1 1 d .
F10 F 0.3779(6) 0.20768(14) 0.1462(5) 0.0593(14) Uani 1 1 d .
F11 F 0.1226(7) 0.20447(18) 0.1458(6) 0.0747(18) Uani 1 1 d .
F12 F 0.1345(6) 0.13049(15) 0.1383(4) 0.0531(13) Uani 1 1 d .
C49 C 1.1056(13) 0.5539(4) 0.2862(10) 0.105(3) Uani 1 1 d DU
H49A H 1.1674 0.5470 0.2236 0.157 Uiso 1 1 calc R
H49B H 1.0147 0.5349 0.2831 0.157 Uiso 1 1 calc R
H49C H 1.1689 0.5497 0.3580 0.157 Uiso 1 1 calc R
C50 C 1.059(3) 0.5953(6) 0.2778(17) 0.229(11) Uani 1 1 d DU
H50A H 0.9957 0.5998 0.2050 0.275 Uiso 1 1 calc R
H50B H 1.1501 0.6146 0.2802 0.275 Uiso 1 1 calc R
O O 0.9606(15) 0.6063(4) 0.3768(12) 0.169(5) Uani 1 1 d DU
C51 C 0.897(3) 0.6473(5) 0.367(2) 0.223(12) Uani 1 1 d DU
H51A H 0.8500 0.6505 0.2879 0.268 Uiso 1 1 calc R
H51B H 0.9839 0.6683 0.3766 0.268 Uiso 1 1 calc R
C52 C 0.785(3) 0.6603(11) 0.4383(17) 0.33(2) Uani 1 1 d DU
H52A H 0.7667 0.6915 0.4304 0.499 Uiso 1 1 calc R
H52B H 0.8220 0.6537 0.5167 0.499 Uiso 1 1 calc R
H52C H 0.6874 0.6447 0.4178 0.499 Uiso 1 1 calc R

loop_
_atom_site_aniso_label
_atom_site_aniso_U_11
_atom_site_aniso_U_22
_atom_site_aniso_U_33
_atom_site_aniso_U_23
_atom_site_aniso_U_13
_atom_site_aniso_U_12
Ir1 0.01906(9) 0.01276(8) 0.01556(10) 0.00012(7) -0.00002(6) -0.00196(8)
Cl1 0.0224(6) 0.0213(6) 0.0160(7) 0.0002(5) 0.0032(4) -0.0046(5)
C1 0.058(5) 0.012(3) 0.035(4) -0.001(3) -0.009(3) -0.003(3)
C2 0.051(4) 0.016(3) 0.026(4) -0.003(2) 0.001(3) -0.012(3)
C3 0.035(4) 0.023(3) 0.025(3) -0.013(2) 0.010(2) -0.014(2)
C4 0.017(3) 0.019(3) 0.020(3) -0.005(2) 0.0042(19) -0.0046(19)
C5 0.026(3) 0.018(3) 0.033(4) -0.010(2) 0.004(2) 0.001(2)
C6 0.121(9) 0.015(3) 0.064(7) -0.004(3) -0.034(6) 0.021(4)
C7 0.090(7) 0.030(4) 0.031(4) 0.004(3) 0.002(4) -0.037(4)
C8 0.018(3) 0.055(4) 0.030(4) -0.019(3) 0.007(2) -0.015(3)
C9 0.031(3) 0.035(3) 0.019(3) 0.002(3) 0.000(2) -0.003(3)
C10 0.031(4) 0.038(4) 0.064(6) -0.025(4) 0.013(3) 0.005(3)
N1 0.016(2) 0.017(2) 0.014(2) -0.0042(17) -0.0018(16) 0.0002(16)
C11 0.031(3) 0.020(3) 0.016(3) -0.003(2) 0.0030(19) 0.003(2)
C12 0.024(3) 0.024(3) 0.016(3) -0.001(2) -0.0013(19) 0.011(2)
C13 0.026(3) 0.032(3) 0.021(3) -0.012(3) 0.000(2) 0.001(2)
C14 0.015(3) 0.026(3) 0.015(3) -0.008(2) 0.0013(18) -0.001(2)
C15 0.020(3) 0.015(2) 0.010(2) -0.0036(19) 0.0019(18) -0.0038(19)
N2 0.014(2) 0.014(2) 0.014(2) -0.0037(17) 0.0020(15) -0.0023(16)
C16 0.019(3) 0.017(3) 0.014(3) 0.000(2) 0.0029(18) -0.0017(19)
C17 0.023(3) 0.013(2) 0.011(3) 0.0026(19) -0.0004(19) -0.0038(19)
C18 0.017(3) 0.018(3) 0.029(3) 0.002(2) -0.004(2) 0.000(2)
N3 0.017(2) 0.014(2) 0.013(2) 0.0000(17) 0.0043(16) -0.0050(16)
N4 0.024(2) 0.0123(19) 0.013(2) -0.0017(16) 0.0045(16) -0.0010(16)
C19 0.023(2) 0.018(2) 0.016(2) 0.003(2) 0.0031(17) -0.002(2)
C20 0.032(3) 0.015(2) 0.019(3) 0.002(2) 0.005(2) -0.004(2)
C21 0.033(3) 0.026(3) 0.031(4) 0.008(3) 0.010(3) -0.004(3)
C22 0.044(4) 0.021(3) 0.037(4) 0.006(3) 0.004(3) 0.006(3)
C23 0.050(4) 0.017(3) 0.037(4) 0.008(3) 0.011(3) 0.007(3)
C24 0.030(3) 0.022(3) 0.026(3) -0.002(2) 0.011(2) -0.002(2)
Ir2 0.01739(9) 0.01356(8) 0.01416(9) 0.00051(7) 0.00039(6) -0.00305(8)
Cl2 0.0201(6) 0.0246(6) 0.0149(6) 0.0002(5) 0.0022(4) -0.0033(5)
C25 0.022(3) 0.016(2) 0.015(3) -0.009(2) 0.0023(19) -0.0031(19)
C26 0.015(3) 0.022(3) 0.018(3) -0.004(2) 0.0038(19) -0.008(2)
C27 0.061(5) 0.027(3) 0.019(3) -0.006(3) 0.013(3) -0.030(3)
C28 0.040(4) 0.013(3) 0.029(4) -0.004(2) -0.006(3) -0.005(2)
C29 0.023(3) 0.015(2) 0.025(3) -0.007(2) 0.003(2) -0.001(2)
C30 0.028(3) 0.026(3) 0.019(3) -0.005(2) -0.0009(19) 0.000(2)
C31 0.033(4) 0.038(4) 0.032(4) -0.025(3) 0.010(3) -0.011(3)
C32 0.055(5) 0.039(4) 0.026(4) -0.001(3) 0.009(3) -0.027(3)
C33 0.069(5) 0.015(3) 0.040(4) 0.004(3) -0.005(4) 0.007(3)
C34 0.029(3) 0.038(4) 0.036(4) -0.009(3) 0.008(3) 0.001(3)
N5 0.015(2) 0.018(2) 0.016(2) -0.0002(18) 0.0018(16) -0.0021(16)
C35 0.018(2) 0.021(3) 0.019(3) 0.004(2) 0.0008(18) 0.003(2)
C36 0.023(3) 0.031(4) 0.016(3) -0.005(2) 0.0024(19) 0.004(2)
C37 0.016(3) 0.028(3) 0.020(3) -0.008(2) -0.0003(19) -0.004(2)
C38 0.018(3) 0.025(3) 0.017(3) -0.005(2) 0.0037(19) -0.006(2)
C39 0.016(3) 0.023(3) 0.012(3) -0.004(2) 0.0027(18) 0.001(2)
N6 0.020(2) 0.0112(19) 0.010(2) 0.0016(16) 0.0007(16) -0.0014(16)
C40 0.018(3) 0.021(3) 0.008(3) -0.001(2) 0.0006(17) -0.005(2)
C41 0.020(3) 0.017(2) 0.015(3) 0.001(2) 0.0034(19) -0.003(2)
C42 0.020(3) 0.022(3) 0.019(3) 0.009(2) 0.001(2) 0.002(2)
N7 0.021(2) 0.013(2) 0.014(2) -0.0020(17) 0.0028(16) -0.0031(16)
N8 0.018(2) 0.021(2) 0.012(2) 0.0001(18) 0.0053(16) -0.0024(17)
C43 0.031(3) 0.016(2) 0.013(2) 0.003(2) 0.0022(18) -0.003(2)
C44 0.037(3) 0.022(3) 0.019(3) 0.006(2) 0.009(2) 0.003(2)
C45 0.052(4) 0.027(3) 0.033(4) 0.002(3) 0.017(3) 0.016(3)
C46 0.059(5) 0.017(3) 0.036(4) 0.009(3) 0.015(3) 0.005(3)
C47 0.060(5) 0.017(3) 0.028(4) 0.009(3) 0.013(3) 0.000(3)
C48 0.035(4) 0.027(3) 0.027(4) 0.000(3) 0.014(3) 0.000(3)
P1 0.0220(6) 0.0231(6) 0.0164(6) -0.0042(5) 0.0074(5) -0.0033(5)
F1 0.0230(18) 0.035(2) 0.028(2) -0.0079(16) 0.0106(14) -0.0025(15)
F2 0.0232(18) 0.037(2) 0.028(2) -0.0113(16) 0.0112(15) -0.0050(15)
F3 0.039(2) 0.033(2) 0.020(2) 0.0038(16) 0.0018(15) -0.0021(16)
F4 0.0292(19) 0.0293(18) 0.029(2) -0.0130(15) 0.0085(15) -0.0078(15)
F5 0.041(2) 0.039(2) 0.020(2) 0.0057(16) 0.0095(15) 0.0075(17)
F6 0.0305(19) 0.0286(19) 0.031(2) -0.0123(16) 0.0108(15) -0.0086(15)
P2 0.0511(11) 0.0153(5) 0.0344(8) 0.0011(8) 0.0002(7) -0.0028(7)
F7 0.064(3) 0.0327(17) 0.0318(19) -0.002(2) -0.0012(19) -0.005(2)
F8 0.131(5) 0.052(2) 0.036(2) -0.001(3) 0.002(3) -0.004(3)
F9 0.051(3) 0.039(2) 0.073(4) 0.001(2) -0.004(2) 0.013(2)
F10 0.074(3) 0.033(2) 0.069(4) -0.006(2) -0.002(3) -0.026(2)
F11 0.075(4) 0.060(3) 0.092(5) -0.003(3) 0.024(3) 0.038(3)
F12 0.067(3) 0.041(3) 0.052(3) 0.002(2) 0.011(2) -0.023(2)
C49 0.070(7) 0.170(10) 0.071(8) 0.060(7) -0.012(5) -0.030(7)
C50 0.24(3) 0.225(16) 0.21(2) -0.111(15) -0.034(14) 0.111(19)
O 0.161(11) 0.130(8) 0.218(14) 0.088(9) 0.029(9) 0.026(8)
C51 0.34(3) 0.103(12) 0.25(3) -0.006(12) 0.15(2) 0.051(14)
C52 0.38(4) 0.51(4) 0.116(16) 0.02(3) 0.07(2) 0.26(4)

loop_
_atom_type_symbol
_atom_type_description
_atom_type_scat_dispersion_real
_atom_type_scat_dispersion_imag
_atom_type_scat_source
C C 0.0033 0.0016 'International Tables Vol C Tables 4.2.6.8 and 6.1.1.4'
H H 0.0000 0.0000 'International Tables Vol C Tables 4.2.6.8 and 6.1.1.4'
N N 0.0061 0.0033 'International Tables Vol C Tables 4.2.6.8 and 6.1.1.4'
F F 0.0171 0.0103 'International Tables Vol C Tables 4.2.6.8 and 6.1.1.4'
P P 0.1023 0.0942 'International Tables Vol C Tables 4.2.6.8 and 6.1.1.4'
Cl Cl 0.1484 0.1585 'International Tables Vol C Tables 4.2.6.8 and 6.1.1.4'
Ir Ir -1.4442 7.9887 'International Tables Vol C Tables 4.2.6.8 and 6.1.1.4'
O O 0.0106 0.0060 'International Tables Vol C Tables 4.2.6.8 and 6.1.1.4'

loop_
_geom_angle_atom_site_label_1
_geom_angle_atom_site_label_2
_geom_angle_atom_site_label_3
_geom_angle
C16 Ir1 N1 77.5(2)
C16 Ir1 C3 113.0(2)
N1 Ir1 C3 162.8(2)
C16 Ir1 C5 118.4(2)
N1 Ir1 C5 99.4(2)
C3 Ir1 C5 63.8(2)
C16 Ir1 C4 98.5(2)
N1 Ir1 C4 128.28(18)
C3 Ir1 C4 39.3(2)
C5 Ir1 C4 37.2(2)
C16 Ir1 C1 157.1(2)
N1 Ir1 C1 103.4(2)
C3 Ir1 C1 61.4(3)
C5 Ir1 C1 38.8(3)
C4 Ir1 C1 62.6(3)
C16 Ir1 C2 149.0(3)
N1 Ir1 C2 133.5(2)
C3 Ir1 C2 37.2(3)
C5 Ir1 C2 63.4(2)
C4 Ir1 C2 63.6(2)
C1 Ir1 C2 35.9(3)
C16 Ir1 Cl1 88.26(17)
N1 Ir1 Cl1 86.63(13)
C3 Ir1 Cl1 106.73(16)
C5 Ir1 Cl1 153.33(17)
C4 Ir1 Cl1 145.09(14)
C1 Ir1 Cl1 114.6(2)
C2 Ir1 Cl1 93.66(18)
C2 C1 C5 110.2(6)
C2 C1 C6 124.4(8)
C5 C1 C6 125.4(8)
C2 C1 Ir1 73.2(4)
C5 C1 Ir1 69.1(3)
C6 C1 Ir1 126.6(5)
C1 C2 C3 107.2(6)
C1 C2 C7 129.1(7)
C3 C2 C7 123.7(7)
C1 C2 Ir1 70.9(4)
C3 C2 Ir1 68.4(3)
C7 C2 Ir1 126.2(5)
C2 C3 C4 108.8(6)
C2 C3 C8 126.3(6)
C4 C3 C8 123.7(6)
C2 C3 Ir1 74.5(4)
C4 C3 Ir1 71.1(3)
C8 C3 Ir1 130.5(4)
C5 C4 C3 106.8(6)
C5 C4 C9 124.9(5)
C3 C4 C9 128.3(5)
C5 C4 Ir1 70.9(3)
C3 C4 Ir1 69.6(3)
C9 C4 Ir1 124.6(4)
C4 C5 C1 106.8(6)
C4 C5 C10 127.1(7)
C1 C5 C10 125.9(7)
C4 C5 Ir1 71.9(3)
C1 C5 Ir1 72.2(4)
C10 C5 Ir1 124.9(4)
C1 C6 H6A 109.5
C1 C6 H6B 109.5
H6A C6 H6B 109.5
C1 C6 H6C 109.5
H6A C6 H6C 109.5
H6B C6 H6C 109.5
C2 C7 H7A 109.5
C2 C7 H7B 109.5
H7A C7 H7B 109.5
C2 C7 H7C 109.5
H7A C7 H7C 109.5
H7B C7 H7C 109.5
C3 C8 H8A 109.5
C3 C8 H8B 109.5
H8A C8 H8B 109.5
C3 C8 H8C 109.5
H8A C8 H8C 109.5
H8B C8 H8C 109.5
C4 C9 H9A 109.5
C4 C9 H9B 109.5
H9A C9 H9B 109.5
C4 C9 H9C 109.5
H9A C9 H9C 109.5
H9B C9 H9C 109.5
C5 C10 H10A 109.5
C5 C10 H10B 109.5
H10A C10 H10B 109.5
C5 C10 H10C 109.5
H10A C10 H10C 109.5
H10B C10 H10C 109.5
C11 N1 C15 116.4(5)
C11 N1 Ir1 127.8(4)
C15 N1 Ir1 115.9(4)
N1 C11 C12 123.4(6)
N1 C11 H11 118.3
C12 C11 H11 118.3
C13 C12 C11 119.9(5)
C13 C12 H12 120.0
C11 C12 H12 120.0
C12 C13 C14 118.8(6)
C12 C13 H13 120.6
C14 C13 H13 120.6
C13 C14 C15 117.1(5)
C13 C14 H14 121.4
C15 C14 H14 121.4
N1 C15 N2 112.2(4)
N1 C15 C14 124.1(5)
N2 C15 C14 123.6(5)
N3 N2 C16 116.8(4)
N3 N2 C15 123.2(4)
C16 N2 C15 119.5(4)
N2 C16 C17 102.0(5)
N2 C16 Ir1 114.0(4)
C17 C16 Ir1 144.0(4)
N4 C17 C16 105.8(5)
N4 C17 C18 123.2(5)
C16 C17 C18 131.0(5)
C17 C18 H18A 109.5
C17 C18 H18B 109.5
H18A C18 H18B 109.5
C17 C18 H18C 109.5
H18A C18 H18C 109.5
H18B C18 H18C 109.5
N2 N3 N4 101.8(4)
N3 N4 C17 113.6(4)
N3 N4 C19 117.1(4)
C17 N4 C19 129.3(5)
C20 C19 C24 122.6(6)
C20 C19 N4 118.3(5)
C24 C19 N4 119.0(5)
C19 C20 C21 117.6(5)
C19 C20 H20 121.2
C21 C20 H20 121.2
C22 C21 C20 120.7(6)
C22 C21 H21 119.7
C20 C21 H21 119.7
C21 C22 C23 120.5(6)
C21 C22 H22 119.8
C23 C22 H22 119.8
C24 C23 C22 120.1(6)
C24 C23 H23 120.0
C22 C23 H23 120.0
C23 C24 C19 118.4(6)
C23 C24 H24 120.8
C19 C24 H24 120.8
C40 Ir2 N5 76.8(2)
C40 Ir2 C29 115.9(2)
N5 Ir2 C29 99.2(2)
C40 Ir2 C25 96.8(2)
N5 Ir2 C25 131.21(18)
C29 Ir2 C25 40.0(2)
C40 Ir2 C26 113.3(2)
N5 Ir2 C26 164.25(18)
C29 Ir2 C26 65.8(2)
C25 Ir2 C26 38.8(2)
C40 Ir2 C27 152.0(3)
N5 Ir2 C27 131.0(3)
C29 Ir2 C27 63.7(2)
C25 Ir2 C27 64.4(2)
C26 Ir2 C27 39.2(3)
C40 Ir2 C28 154.4(2)
N5 Ir2 C28 101.0(2)
C29 Ir2 C28 38.6(2)
C25 Ir2 C28 65.0(2)
C26 Ir2 C28 64.5(2)
C27 Ir2 C28 36.6(3)
C40 Ir2 Cl2 88.91(16)
N5 Ir2 Cl2 86.59(12)
C29 Ir2 Cl2 155.14(16)
C25 Ir2 Cl2 142.12(15)
C26 Ir2 Cl2 105.04(14)
C27 Ir2 Cl2 94.26(17)
C28 Ir2 Cl2 116.59(19)
C26 C25 C29 107.2(5)
C26 C25 C30 127.9(5)
C29 C25 C30 124.9(5)
C26 C25 Ir2 70.7(3)
C29 C25 Ir2 69.1(3)
C30 C25 Ir2 126.1(4)
C25 C26 C27 107.0(5)
C25 C26 C31 126.0(6)
C27 C26 C31 126.0(5)
C25 C26 Ir2 70.5(3)
C27 C26 Ir2 72.5(3)
C31 C26 Ir2 130.9(4)
C28 C27 C26 110.1(5)
C28 C27 C32 125.6(7)
C26 C27 C32 124.4(7)
C28 C27 Ir2 72.9(3)
C26 C27 Ir2 68.3(3)
C32 C27 Ir2 126.0(5)
C27 C28 C33 131.4(7)
C27 C28 C29 107.0(6)
C33 C28 C29 121.5(6)
C27 C28 Ir2 70.5(3)
C33 C28 Ir2 131.0(5)
C29 C28 Ir2 66.4(3)
C28 C29 C25 108.5(5)
C28 C29 C34 126.5(6)
C25 C29 C34 124.3(6)
C28 C29 Ir2 75.0(3)
C25 C29 Ir2 70.9(3)
C34 C29 Ir2 127.6(4)
C25 C30 H30A 109.5
C25 C30 H30B 109.5
H30A C30 H30B 109.5
C25 C30 H30C 109.5
H30A C30 H30C 109.5
H30B C30 H30C 109.5
C26 C31 H31A 109.5
C26 C31 H31B 109.5
H31A C31 H31B 109.5
C26 C31 H31C 109.5
H31A C31 H31C 109.5
H31B C31 H31C 109.5
C27 C32 H32A 109.5
C27 C32 H32B 109.5
H32A C32 H32B 109.5
C27 C32 H32C 109.5
H32A C32 H32C 109.5
H32B C32 H32C 109.5
C28 C33 H33A 109.5
C28 C33 H33B 109.5
H33A C33 H33B 109.5
C28 C33 H33C 109.5
H33A C33 H33C 109.5
H33B C33 H33C 109.5
C29 C34 H34A 109.5
C29 C34 H34B 109.5
H34A C34 H34B 109.5
C29 C34 H34C 109.5
H34A C34 H34C 109.5
H34B C34 H34C 109.5
C35 N5 C39 118.0(5)
C35 N5 Ir2 125.2(4)
C39 N5 Ir2 116.6(4)
N5 C35 C36 120.9(5)
N5 C35 H35 119.5
C36 C35 H35 119.5
C37 C36 C35 118.6(5)
C37 C36 H36 120.7
C35 C36 H36 120.7
C38 C37 C36 120.2(5)
C38 C37 H37 119.9
C36 C37 H37 119.9
C39 C38 C37 118.3(5)
C39 C38 H38 120.9
C37 C38 H38 120.9
C38 C39 N5 123.8(5)
C38 C39 N6 126.3(5)
N5 C39 N6 109.9(4)
N7 N6 C40 116.2(5)
N7 N6 C39 121.1(4)
C40 N6 C39 122.3(5)
N6 C40 C41 102.5(5)
N6 C40 Ir2 113.2(4)
C41 C40 Ir2 144.3(4)
N8 C41 C40 106.2(5)
N8 C41 C42 123.7(5)
C40 C41 C42 130.1(5)
C41 C42 H42A 109.5
C41 C42 H42B 109.5
H42A C42 H42B 109.5
C41 C42 H42C 109.5
H42A C42 H42C 109.5
H42B C42 H42C 109.5
N6 N7 N8 102.2(4)
N7 N8 C41 112.9(4)
N7 N8 C43 117.8(4)
C41 N8 C43 129.3(5)
C44 C43 C48 121.5(5)
C44 C43 N8 119.8(5)
C48 C43 N8 118.7(5)
C43 C44 C45 117.1(5)
C43 C44 H44 121.5
C45 C44 H44 121.5
C46 C45 C44 121.2(6)
C46 C45 H45 119.4
C44 C45 H45 119.4
C45 C46 C47 121.1(6)
C45 C46 H46 119.4
C47 C46 H46 119.4
C46 C47 C48 120.5(6)
C46 C47 H47 119.7
C48 C47 H47 119.7
C47 C48 C43 118.5(6)
C47 C48 H48 120.8
C43 C48 H48 120.8
F3 P1 F4 89.3(2)
F3 P1 F5 179.6(3)
F4 P1 F5 90.4(2)
F3 P1 F6 89.8(2)
F4 P1 F6 179.1(3)
F5 P1 F6 90.6(2)
F3 P1 F2 90.0(2)
F4 P1 F2 90.0(2)
F5 P1 F2 90.0(2)
F6 P1 F2 90.04(19)
F3 P1 F1 90.0(2)
F4 P1 F1 90.51(19)
F5 P1 F1 90.1(2)
F6 P1 F1 89.41(19)
F2 P1 F1 179.4(3)
F11 P2 F12 93.4(3)
F11 P2 F8 89.8(3)
F12 P2 F8 90.7(3)
F11 P2 F7 90.7(3)
F12 P2 F7 89.4(3)
F8 P2 F7 179.4(4)
F11 P2 F10 88.4(3)
F12 P2 F10 177.7(3)
F8 P2 F10 90.8(3)
F7 P2 F10 89.2(3)
F11 P2 F9 177.6(3)
F12 P2 F9 88.9(3)
F8 P2 F9 91.2(3)
F7 P2 F9 88.3(3)
F10 P2 F9 89.3(3)
C50 C49 H49A 109.5
C50 C49 H49B 109.5
H49A C49 H49B 109.5
C50 C49 H49C 109.5
H49A C49 H49C 109.5
H49B C49 H49C 109.5
C49 C50 O 109.6(15)
C49 C50 H50A 109.8
O C50 H50A 109.8
C49 C50 H50B 109.8
O C50 H50B 109.8
H50A C50 H50B 108.2
C51 O C50 112.0(11)
O C51 C52 119.8(16)
O C51 H51A 107.4
C52 C51 H51A 107.4
O C51 H51B 107.4
C52 C51 H51B 107.4
H51A C51 H51B 106.9
C51 C52 H52A 109.5
C51 C52 H52B 109.5
H52A C52 H52B 109.5
C51 C52 H52C 109.5
H52A C52 H52C 109.5
H52B C52 H52C 109.5

loop_
_geom_bond_atom_site_label_1
_geom_bond_atom_site_label_2
_geom_bond_distance
Ir1 C16 2.027(6)
Ir1 N1 2.124(5)
Ir1 C3 2.148(6)
Ir1 C5 2.155(6)
Ir1 C4 2.168(6)
Ir1 C1 2.197(7)
Ir1 C2 2.226(6)
Ir1 Cl1 2.4115(13)
C1 C2 1.362(11)
C1 C5 1.444(10)
C1 C6 1.590(11)
C2 C3 1.396(10)
C2 C7 1.500(10)
C3 C4 1.451(8)
C3 C8 1.558(9)
C4 C5 1.380(8)
C4 C9 1.489(8)
C5 C10 1.510(9)
C6 H6A 0.9800
C6 H6B 0.9800
C6 H6C 0.9800
C7 H7A 0.9800
C7 H7B 0.9800
C7 H7C 0.9800
C8 H8A 0.9800
C8 H8B 0.9800
C8 H8C 0.9800
C9 H9A 0.9800
C9 H9B 0.9800
C9 H9C 0.9800
C10 H10A 0.9800
C10 H10B 0.9800
C10 H10C 0.9800
N1 C11 1.325(7)
N1 C15 1.350(7)
C11 C12 1.385(8)
C11 H11 0.9500
C12 C13 1.371(8)
C12 H12 0.9500
C13 C14 1.385(8)
C13 H13 0.9500
C14 C15 1.409(7)
C14 H14 0.9500
C15 N2 1.408(7)
N2 N3 1.324(6)
N2 C16 1.378(7)
C16 C17 1.393(8)
C17 N4 1.386(6)
C17 C18 1.497(8)
C18 H18A 0.9800
C18 H18B 0.9800
C18 H18C 0.9800
N3 N4 1.329(6)
N4 C19 1.442(7)
C19 C20 1.385(7)
C19 C24 1.391(8)
C20 C21 1.407(8)
C20 H20 0.9500
C21 C22 1.374(9)
C21 H21 0.9500
C22 C23 1.396(9)
C22 H22 0.9500
C23 C24 1.391(8)
C23 H23 0.9500
C24 H24 0.9500
Ir2 C40 2.039(6)
Ir2 N5 2.123(4)
Ir2 C29 2.143(5)
Ir2 C25 2.168(5)
Ir2 C26 2.171(5)
Ir2 C27 2.228(6)
Ir2 C28 2.259(6)
Ir2 Cl2 2.4135(13)
C25 C26 1.440(7)
C25 C29 1.474(8)
C25 C30 1.496(8)
C26 C27 1.475(10)
C26 C31 1.487(9)
C27 C28 1.410(11)
C27 C32 1.489(9)
C28 C33 1.447(10)
C28 C29 1.460(9)
C29 C34 1.510(8)
C30 H30A 0.9800
C30 H30B 0.9800
C30 H30C 0.9800
C31 H31A 0.9800
C31 H31B 0.9800
C31 H31C 0.9800
C32 H32A 0.9800
C32 H32B 0.9800
C32 H32C 0.9800
C33 H33A 0.9800
C33 H33B 0.9800
C33 H33C 0.9800
C34 H34A 0.9800
C34 H34B 0.9800
C34 H34C 0.9800
N5 C35 1.363(7)
N5 C39 1.377(7)
C35 C36 1.415(8)
C35 H35 0.9500
C36 C37 1.399(8)
C36 H36 0.9500
C37 C38 1.388(8)
C37 H37 0.9500
C38 C39 1.362(8)
C38 H38 0.9500
C39 N6 1.384(7)
N6 N7 1.309(6)
N6 C40 1.372(7)
C40 C41 1.377(8)
C41 N8 1.371(7)
C41 C42 1.488(8)
C42 H42A 0.9800
C42 H42B 0.9800
C42 H42C 0.9800
N7 N8 1.335(6)
N8 C43 1.447(7)
C43 C44 1.383(8)
C43 C48 1.410(8)
C44 C45 1.393(9)
C44 H44 0.9500
C45 C46 1.359(9)
C45 H45 0.9500
C46 C47 1.360(9)
C46 H46 0.9500
C47 C48 1.364(8)
C47 H47 0.9500
C48 H48 0.9500
P1 F3 1.601(4)
P1 F4 1.608(4)
P1 F5 1.609(4)
P1 F6 1.611(4)
P1 F2 1.613(4)
P1 F1 1.625(3)
P2 F11 1.571(5)
P2 F12 1.580(5)
P2 F8 1.588(4)
P2 F7 1.598(4)
P2 F10 1.599(5)
P2 F9 1.624(5)
C49 C50 1.342(14)
C49 H49A 0.9800
C49 H49B 0.9800
C49 H49C 0.9800
C50 O 1.552(15)
C50 H50A 0.9900
C50 H50B 0.9900
O C51 1.384(13)
C51 C52 1.411(15)
C51 H51A 0.9900
C51 H51B 0.9900
C52 H52A 0.9800
C52 H52B 0.9800
C52 H52C 0.9800

loop_
_geom_torsion_atom_site_label_1
_geom_torsion_atom_site_label_2
_geom_torsion_atom_site_label_3
_geom_torsion_atom_site_label_4
_geom_torsion
C16 Ir1 C1 C2 -119.0(7)
N1 Ir1 C1 C2 151.6(4)
C3 Ir1 C1 C2 -37.3(4)
C5 Ir1 C1 C2 -120.1(6)
C4 Ir1 C1 C2 -82.0(5)
Cl1 Ir1 C1 C2 59.1(5)
C16 Ir1 C1 C5 1.1(9)
N1 Ir1 C1 C5 -88.3(4)
C3 Ir1 C1 C5 82.8(4)
C4 Ir1 C1 C5 38.1(4)
C2 Ir1 C1 C5 120.1(6)
Cl1 Ir1 C1 C5 179.2(3)
C16 Ir1 C1 C6 120.3(9)
N1 Ir1 C1 C6 30.9(9)
C3 Ir1 C1 C6 -158.0(9)
C5 Ir1 C1 C6 119.2(10)
C4 Ir1 C1 C6 157.3(9)
C2 Ir1 C1 C6 -120.7(10)
Cl1 Ir1 C1 C6 -61.6(9)
C5 C1 C2 C3 -0.5(8)
C6 C1 C2 C3 -177.8(7)
Ir1 C1 C2 C3 59.0(4)
C5 C1 C2 C7 179.0(6)
C6 C1 C2 C7 1.6(12)
Ir1 C1 C2 C7 -121.6(7)
C5 C1 C2 Ir1 -59.4(5)
C6 C1 C2 Ir1 123.2(7)
C16 Ir1 C2 C1 138.7(5)
N1 Ir1 C2 C1 -39.7(6)
C3 Ir1 C2 C1 118.3(6)
C5 Ir1 C2 C1 37.3(5)
C4 Ir1 C2 C1 79.1(5)
Cl1 Ir1 C2 C1 -128.6(5)
C16 Ir1 C2 C3 20.4(7)
N1 Ir1 C2 C3 -158.0(3)
C5 Ir1 C2 C3 -81.0(4)
C4 Ir1 C2 C3 -39.2(4)
C1 Ir1 C2 C3 -118.3(6)
Cl1 Ir1 C2 C3 113.1(4)
C16 Ir1 C2 C7 -96.3(8)
N1 Ir1 C2 C7 85.3(7)
C3 Ir1 C2 C7 -116.7(9)
C5 Ir1 C2 C7 162.3(8)
C4 Ir1 C2 C7 -155.9(8)
C1 Ir1 C2 C7 125.0(9)
Cl1 Ir1 C2 C7 -3.6(7)
C1 C2 C3 C4 2.7(7)
C7 C2 C3 C4 -176.7(6)
Ir1 C2 C3 C4 63.3(4)
C1 C2 C3 C8 170.2(6)
C7 C2 C3 C8 -9.2(10)
Ir1 C2 C3 C8 -129.2(6)
C1 C2 C3 Ir1 -60.6(5)
C7 C2 C3 Ir1 120.0(6)
C16 Ir1 C3 C2 -168.7(4)
N1 Ir1 C3 C2 66.2(8)
C5 Ir1 C3 C2 79.8(4)
C4 Ir1 C3 C2 116.7(5)
C1 Ir1 C3 C2 36.0(4)
Cl1 Ir1 C3 C2 -73.4(4)
C16 Ir1 C3 C4 74.6(4)
N1 Ir1 C3 C4 -50.4(9)
C5 Ir1 C3 C4 -36.9(3)
C1 Ir1 C3 C4 -80.7(4)
C2 Ir1 C3 C4 -116.7(5)
Cl1 Ir1 C3 C4 170.0(3)
C16 Ir1 C3 C8 -44.0(6)
N1 Ir1 C3 C8 -169.0(6)
C5 Ir1 C3 C8 -155.5(7)
C4 Ir1 C3 C8 -118.6(8)
C1 Ir1 C3 C8 160.7(7)
C2 Ir1 C3 C8 124.7(8)
Cl1 Ir1 C3 C8 51.4(6)
C2 C3 C4 C5 -4.0(7)
C8 C3 C4 C5 -171.9(5)
Ir1 C3 C4 C5 61.5(4)
C2 C3 C4 C9 176.0(6)
C8 C3 C4 C9 8.1(9)
Ir1 C3 C4 C9 -118.6(6)
C2 C3 C4 Ir1 -65.5(4)
C8 C3 C4 Ir1 126.6(6)
C16 Ir1 C4 C5 126.7(4)
N1 Ir1 C4 C5 46.0(4)
C3 Ir1 C4 C5 -117.1(5)
C1 Ir1 C4 C5 -39.7(4)
C2 Ir1 C4 C5 -80.0(4)
Cl1 Ir1 C4 C5 -134.0(3)
C16 Ir1 C4 C3 -116.2(4)
N1 Ir1 C4 C3 163.1(3)
C5 Ir1 C4 C3 117.1(5)
C1 Ir1 C4 C3 77.4(4)
C2 Ir1 C4 C3 37.1(4)
Cl1 Ir1 C4 C3 -17.0(5)
C16 Ir1 C4 C9 7.0(5)
N1 Ir1 C4 C9 -73.7(5)
C3 Ir1 C4 C9 123.2(6)
C5 Ir1 C4 C9 -119.7(6)
C1 Ir1 C4 C9 -159.4(5)
C2 Ir1 C4 C9 160.3(5)
Cl1 Ir1 C4 C9 106.2(4)
C3 C4 C5 C1 3.6(7)
C9 C4 C5 C1 -176.4(6)
Ir1 C4 C5 C1 64.2(4)
C3 C4 C5 C10 178.8(6)
C9 C4 C5 C10 -1.2(10)
Ir1 C4 C5 C10 -120.6(6)
C3 C4 C5 Ir1 -60.6(4)
C9 C4 C5 Ir1 119.4(6)
C2 C1 C5 C4 -2.1(8)
C6 C1 C5 C4 175.3(6)
Ir1 C1 C5 C4 -64.0(4)
C2 C1 C5 C10 -177.4(6)
C6 C1 C5 C10 0.0(11)
Ir1 C1 C5 C10 120.7(7)
C2 C1 C5 Ir1 62.0(5)
C6 C1 C5 Ir1 -120.7(7)
C16 Ir1 C5 C4 -64.3(4)
N1 Ir1 C5 C4 -145.1(3)
C3 Ir1 C5 C4 38.9(3)
C1 Ir1 C5 C4 115.1(5)
C2 Ir1 C5 C4 80.6(4)
Cl1 Ir1 C5 C4 113.6(4)
C16 Ir1 C5 C1 -179.5(4)
N1 Ir1 C5 C1 99.8(4)
C3 Ir1 C5 C1 -76.2(4)
C4 Ir1 C5 C1 -115.1(6)
C2 Ir1 C5 C1 -34.5(4)
Cl1 Ir1 C5 C1 -1.6(7)
C16 Ir1 C5 C10 58.7(7)
N1 Ir1 C5 C10 -22.0(6)
C3 Ir1 C5 C10 162.0(7)
C4 Ir1 C5 C10 123.1(8)
C1 Ir1 C5 C10 -121.8(8)
C2 Ir1 C5 C10 -156.3(7)
Cl1 Ir1 C5 C10 -123.4(6)
C16 Ir1 N1 C11 172.3(5)
C3 Ir1 N1 C11 -58.2(9)
C5 Ir1 N1 C11 -70.5(5)
C4 Ir1 N1 C11 -96.7(5)
C1 Ir1 N1 C11 -31.2(5)
C2 Ir1 N1 C11 -8.5(6)
Cl1 Ir1 N1 C11 83.3(4)
C16 Ir1 N1 C15 -8.1(4)
C3 Ir1 N1 C15 121.4(7)
C5 Ir1 N1 C15 109.1(4)
C4 Ir1 N1 C15 82.9(4)
C1 Ir1 N1 C15 148.5(4)
C2 Ir1 N1 C15 171.1(4)
Cl1 Ir1 N1 C15 -97.0(4)
C15 N1 C11 C12 -4.3(8)
Ir1 N1 C11 C12 175.3(4)
N1 C11 C12 C13 2.0(8)
C11 C12 C13 C14 1.6(8)
C12 C13 C14 C15 -2.5(8)
C11 N1 C15 N2 -174.6(4)
Ir1 N1 C15 N2 5.7(5)
C11 N1 C15 C14 3.4(7)
Ir1 N1 C15 C14 -176.3(4)
C13 C14 C15 N1 0.0(8)
C13 C14 C15 N2 177.8(5)
N1 C15 N2 N3 173.3(4)
C14 C15 N2 N3 -4.7(8)
N1 C15 N2 C16 2.0(7)
C14 C15 N2 C16 -176.0(5)
N3 N2 C16 C17 -0.8(6)
C15 N2 C16 C17 171.0(5)
N3 N2 C16 Ir1 179.2(3)
C15 N2 C16 Ir1 -9.0(6)
N1 Ir1 C16 N2 8.7(4)
C3 Ir1 C16 N2 -156.9(4)
C5 Ir1 C16 N2 -85.3(5)
C4 Ir1 C16 N2 -118.8(4)
C1 Ir1 C16 N2 -86.1(8)
C2 Ir1 C16 N2 -170.2(4)
Cl1 Ir1 C16 N2 95.6(4)
N1 Ir1 C16 C17 -171.2(8)
C3 Ir1 C16 C17 23.2(8)
C5 Ir1 C16 C17 94.8(8)
C4 Ir1 C16 C17 61.3(8)
C1 Ir1 C16 C17 94.0(9)
C2 Ir1 C16 C17 9.9(11)
Cl1 Ir1 C16 C17 -84.3(8)
N2 C16 C17 N4 1.6(6)
Ir1 C16 C17 N4 -178.5(6)
N2 C16 C17 C18 178.6(5)
Ir1 C16 C17 C18 -1.5(12)
C16 N2 N3 N4 -0.4(6)
C15 N2 N3 N4 -171.8(4)
N2 N3 N4 C17 1.5(5)
N2 N3 N4 C19 -176.9(4)
C16 C17 N4 N3 -2.1(6)
C18 C17 N4 N3 -179.4(5)
C16 C17 N4 C19 176.1(5)
C18 C17 N4 C19 -1.2(8)
N3 N4 C19 C20 54.0(7)
C17 N4 C19 C20 -124.1(6)
N3 N4 C19 C24 -122.5(6)
C17 N4 C19 C24 59.3(8)
C24 C19 C20 C21 -3.2(9)
N4 C19 C20 C21 -179.6(5)
C19 C20 C21 C22 2.2(10)
C20 C21 C22 C23 -0.7(12)
C21 C22 C23 C24 0.0(12)
C22 C23 C24 C19 -0.9(11)
C20 C19 C24 C23 2.5(10)
N4 C19 C24 C23 178.9(6)
C40 Ir2 C25 C26 119.2(3)
N5 Ir2 C25 C26 -162.3(3)
C29 Ir2 C25 C26 -117.9(5)
C27 Ir2 C25 C26 -39.1(4)
C28 Ir2 C25 C26 -79.7(4)
Cl2 Ir2 C25 C26 22.1(4)
C40 Ir2 C25 C29 -122.9(3)
N5 Ir2 C25 C29 -44.4(4)
C26 Ir2 C25 C29 117.9(5)
C27 Ir2 C25 C29 78.9(4)
C28 Ir2 C25 C29 38.2(3)
Cl2 Ir2 C25 C29 140.1(3)
C40 Ir2 C25 C30 -4.2(5)
N5 Ir2 C25 C30 74.2(5)
C29 Ir2 C25 C30 118.6(6)
C26 Ir2 C25 C30 -123.4(6)
C27 Ir2 C25 C30 -162.5(5)
C28 Ir2 C25 C30 156.8(5)
Cl2 Ir2 C25 C30 -101.3(5)
C29 C25 C26 C27 4.0(6)
C30 C25 C26 C27 -175.0(5)
Ir2 C25 C26 C27 63.8(4)
C29 C25 C26 C31 173.3(5)
C30 C25 C26 C31 -5.7(9)
Ir2 C25 C26 C31 -126.9(6)
C29 C25 C26 Ir2 -59.8(4)
C30 C25 C26 Ir2 121.2(6)
C40 Ir2 C26 C25 -70.7(4)
N5 Ir2 C26 C25 57.3(8)
C29 Ir2 C26 C25 38.5(3)
C27 Ir2 C26 C25 115.9(5)
C28 Ir2 C26 C25 81.2(4)
Cl2 Ir2 C26 C25 -166.1(3)
C40 Ir2 C26 C27 173.4(3)
N5 Ir2 C26 C27 -58.5(8)
C29 Ir2 C26 C27 -77.4(4)
C25 Ir2 C26 C27 -115.9(5)
C28 Ir2 C26 C27 -34.7(4)
Cl2 Ir2 C26 C27 78.0(3)
C40 Ir2 C26 C31 50.5(6)
N5 Ir2 C26 C31 178.6(6)
C29 Ir2 C26 C31 159.7(6)
C25 Ir2 C26 C31 121.2(7)
C27 Ir2 C26 C31 -122.9(7)
C28 Ir2 C26 C31 -157.5(7)
Cl2 Ir2 C26 C31 -44.9(6)
C25 C26 C27 C28 -1.4(7)
C31 C26 C27 C28 -170.6(5)
Ir2 C26 C27 C28 61.1(4)
C25 C26 C27 C32 177.9(6)
C31 C26 C27 C32 8.6(10)
Ir2 C26 C27 C32 -119.6(6)
C25 C26 C27 Ir2 -62.5(4)
C31 C26 C27 Ir2 128.3(6)
C40 Ir2 C27 C28 -133.6(5)
N5 Ir2 C27 C28 41.5(5)
C29 Ir2 C27 C28 -37.3(4)
C25 Ir2 C27 C28 -82.0(4)
C26 Ir2 C27 C28 -120.6(6)
Cl2 Ir2 C27 C28 130.7(4)
C40 Ir2 C27 C26 -13.0(7)
N5 Ir2 C27 C26 162.1(3)
C29 Ir2 C27 C26 83.3(4)
C25 Ir2 C27 C26 38.7(3)
C28 Ir2 C27 C26 120.6(6)
Cl2 Ir2 C27 C26 -108.7(3)
C40 Ir2 C27 C32 104.5(8)
N5 Ir2 C27 C32 -80.4(8)
C29 Ir2 C27 C32 -159.2(8)
C25 Ir2 C27 C32 156.2(8)
C26 Ir2 C27 C32 117.5(9)
C28 Ir2 C27 C32 -121.9(9)
Cl2 Ir2 C27 C32 8.8(7)
C26 C27 C28 C33 173.6(7)
C32 C27 C28 C33 -5.6(12)
Ir2 C27 C28 C33 -128.0(8)
C26 C27 C28 C29 -1.9(7)
C32 C27 C28 C29 178.9(6)
Ir2 C27 C28 C29 56.5(4)
C26 C27 C28 Ir2 -58.4(4)
C32 C27 C28 Ir2 122.4(7)
C40 Ir2 C28 C27 128.2(6)
N5 Ir2 C28 C27 -149.4(4)
C29 Ir2 C28 C27 119.6(6)
C25 Ir2 C28 C27 80.1(4)
C26 Ir2 C28 C27 37.0(4)
Cl2 Ir2 C28 C27 -57.7(4)
C40 Ir2 C28 C33 -103.4(8)
N5 Ir2 C28 C33 -21.0(7)
C29 Ir2 C28 C33 -112.0(8)
C25 Ir2 C28 C33 -151.5(8)
C26 Ir2 C28 C33 165.4(8)
C27 Ir2 C28 C33 128.4(9)
Cl2 Ir2 C28 C33 70.7(7)
C40 Ir2 C28 C29 8.6(7)
N5 Ir2 C28 C29 91.0(4)
C25 Ir2 C28 C29 -39.5(3)
C26 Ir2 C28 C29 -82.5(4)
C27 Ir2 C28 C29 -119.6(6)
Cl2 Ir2 C28 C29 -177.3(3)
C27 C28 C29 C25 4.4(7)
C33 C28 C29 C25 -171.6(6)
Ir2 C28 C29 C25 63.5(4)
C27 C28 C29 C34 175.0(6)
C33 C28 C29 C34 -1.1(10)
Ir2 C28 C29 C34 -125.9(6)
C27 C28 C29 Ir2 -59.0(4)
C33 C28 C29 Ir2 124.9(6)
C26 C25 C29 C28 -5.3(6)
C30 C25 C29 C28 173.8(5)
Ir2 C25 C29 C28 -66.1(4)
C26 C25 C29 C34 -176.1(5)
C30 C25 C29 C34 2.9(9)
Ir2 C25 C29 C34 123.1(6)
C26 C25 C29 Ir2 60.8(4)
C30 C25 C29 Ir2 -120.1(5)
C40 Ir2 C29 C28 -175.9(3)
N5 Ir2 C29 C28 -96.1(4)
C25 Ir2 C29 C28 116.1(5)
C26 Ir2 C29 C28 78.8(4)
C27 Ir2 C29 C28 35.4(4)
Cl2 Ir2 C29 C28 5.8(6)
C40 Ir2 C29 C25 68.0(4)
N5 Ir2 C29 C25 147.8(3)
C26 Ir2 C29 C25 -37.3(3)
C27 Ir2 C29 C25 -80.8(4)
C28 Ir2 C29 C25 -116.1(5)
Cl2 Ir2 C29 C25 -110.4(4)
C40 Ir2 C29 C34 -51.1(6)
N5 Ir2 C29 C34 28.7(6)
C25 Ir2 C29 C34 -119.1(7)
C26 Ir2 C29 C34 -156.4(6)
C27 Ir2 C29 C34 160.2(7)
C28 Ir2 C29 C34 124.8(7)
Cl2 Ir2 C29 C34 130.5(5)
C40 Ir2 N5 C35 -174.3(5)
C29 Ir2 N5 C35 71.1(5)
C25 Ir2 N5 C35 98.1(5)
C26 Ir2 N5 C35 53.7(9)
C27 Ir2 N5 C35 8.1(6)
C28 Ir2 N5 C35 31.8(5)
Cl2 Ir2 N5 C35 -84.6(4)
C40 Ir2 N5 C39 9.9(4)
C29 Ir2 N5 C39 -104.8(4)
C25 Ir2 N5 C39 -77.7(4)
C26 Ir2 N5 C39 -122.2(7)
C27 Ir2 N5 C39 -167.8(4)
C28 Ir2 N5 C39 -144.0(4)
Cl2 Ir2 N5 C39 99.6(4)
C39 N5 C35 C36 0.9(7)
Ir2 N5 C35 C36 -174.8(4)
N5 C35 C36 C37 1.5(8)
C35 C36 C37 C38 -2.5(8)
C36 C37 C38 C39 1.2(8)
C37 C38 C39 N5 1.4(8)
C37 C38 C39 N6 -176.2(5)
C35 N5 C39 C38 -2.5(8)
Ir2 N5 C39 C38 173.7(4)
C35 N5 C39 N6 175.5(4)
Ir2 N5 C39 N6 -8.4(5)
C38 C39 N6 N7 5.9(8)
N5 C39 N6 N7 -172.0(4)
C38 C39 N6 C40 178.2(5)
N5 C39 N6 C40 0.3(7)
N7 N6 C40 C41 1.1(6)
C39 N6 C40 C41 -171.6(5)
N7 N6 C40 Ir2 -179.3(3)
C39 N6 C40 Ir2 8.0(6)
N5 Ir2 C40 N6 -8.9(4)
C29 Ir2 C40 N6 85.0(4)
C25 Ir2 C40 N6 121.9(4)
C26 Ir2 C40 N6 158.4(4)
C27 Ir2 C40 N6 167.3(4)
C28 Ir2 C40 N6 79.0(7)
Cl2 Ir2 C40 N6 -95.7(4)
N5 Ir2 C40 C41 170.4(8)
C29 Ir2 C40 C41 -95.7(8)
C25 Ir2 C40 C41 -58.8(8)
C26 Ir2 C40 C41 -22.3(8)
C27 Ir2 C40 C41 -13.4(11)
C28 Ir2 C40 C41 -101.7(9)
Cl2 Ir2 C40 C41 83.6(8)
N6 C40 C41 N8 -1.1(6)
Ir2 C40 C41 N8 179.5(6)
N6 C40 C41 C42 -179.9(5)
Ir2 C40 C41 C42 0.7(12)
C40 N6 N7 N8 -0.6(6)
C39 N6 N7 N8 172.2(4)
N6 N7 N8 C41 -0.2(5)
N6 N7 N8 C43 179.2(4)
C40 C41 N8 N7 0.9(6)
C42 C41 N8 N7 179.8(5)
C40 C41 N8 C43 -178.4(5)
C42 C41 N8 C43 0.5(9)
N7 N8 C43 C44 124.6(6)
C41 N8 C43 C44 -56.2(8)
N7 N8 C43 C48 -55.6(7)
C41 N8 C43 C48 123.7(6)
C48 C43 C44 C45 2.3(10)
N8 C43 C44 C45 -177.8(6)
C43 C44 C45 C46 -3.0(12)
C44 C45 C46 C47 2.5(13)
C45 C46 C47 C48 -1.1(13)
C46 C47 C48 C43 0.3(11)
C44 C43 C48 C47 -1.0(10)
N8 C43 C48 C47 179.1(6)
C49 C50 O C51 -174(2)
C50 O C51 C52 170(3)
